data_4026626
loop_
_publ_author_name
'Jalindar Padwal'
'William Lewis'
'Christopher J. Moody'

_publ_section_title
;
 Synthesis of Balsaminone A, a Naturally Occurring Pentacyclic
 Dinaphthofuran Quinone
;
_journal_name_full 'Journal of Organic Chemistry'
_journal_page_first 8082
_journal_page_last 8087
_journal_paper_doi 10.1021/jo201395n
_journal_volume 76
_journal_year 2011
_chemical_formula_moiety 'C28 H16 O5, C2 H3 N'
_chemical_formula_sum 'C30 H19 N O5'
_chemical_formula_weight 473.46
_chemical_name_systematic
; 
 ? 
;
_space_group_IT_number 19
_symmetry_cell_setting orthorhombic
_symmetry_space_group_name_Hall 'P 2ac 2ab'
_symmetry_space_group_name_H-M 'P 21 21 21'
_atom_sites_solution_hydrogens geom
_atom_sites_solution_primary other
_atom_sites_solution_secondary difmap
_audit_creation_method 'enCIFer editing of SHELXL-97 created file'
_cell_angle_alpha 90.00
_cell_angle_beta 90.00
_cell_angle_gamma 90.00
_cell_formula_units_Z 4
_cell_length_a 4.47983(16)
_cell_length_b 16.7729(6)
_cell_length_c 29.5976(12)
_cell_measurement_reflns_used 3707
_cell_measurement_temperature 90(2)
_cell_measurement_theta_max 74.6
_cell_measurement_theta_min 3.98
_cell_volume 2223.96(14)
_computing_cell_refinement
;
CrysAlisPro, Oxford Diffraction Ltd.,
Version 1.171.34.36 (release 02-08-2010 CrysAlis171 .NET)
(compiled Nov  6 2009,16:24:50)
;
_computing_data_collection
;
CrysAlisPro, Oxford Diffraction Ltd.,
Version 1.171.34.36 (release 02-08-2010 CrysAlis171 .NET)
(compiled Nov  6 2009,16:24:50)
;
_computing_data_reduction
;
CrysAlisPro, Oxford Diffraction Ltd.,
Version 1.171.34.36 (release 02-08-2010 CrysAlis171 .NET)
(compiled Nov  6 2009,16:24:50)
;
_computing_molecular_graphics ' ? '
_computing_publication_material 'enCIFer(Allen et al.,2004);PLATON(Spek,2003)'
_computing_structure_refinement 'SHELXL97 (Sheldrick, 2008)'
_computing_structure_solution 'smtbx-flip (Bourhis, 2008)'
_diffrn_ambient_temperature 90(2)
_diffrn_detector_area_resol_mean 10.3613
_diffrn_measured_fraction_theta_full 0.997
_diffrn_measured_fraction_theta_max 0.963
_diffrn_measurement_device_type 'SuperNova, Single source at offset), Atlas'
_diffrn_measurement_method '\w scans'
_diffrn_radiation_monochromator mirror
_diffrn_radiation_source 'SuperNova (Cu) X-ray Source'
_diffrn_radiation_type 'Cu K\a'
_diffrn_radiation_wavelength 1.5418
_diffrn_reflns_av_R_equivalents 0.0390
_diffrn_reflns_av_sigmaI/netI 0.0356
_diffrn_reflns_limit_h_max 3
_diffrn_reflns_limit_h_min -5
_diffrn_reflns_limit_k_max 20
_diffrn_reflns_limit_k_min -16
_diffrn_reflns_limit_l_max 35
_diffrn_reflns_limit_l_min -31
_diffrn_reflns_number 7795
_diffrn_reflns_theta_full 67.50
_diffrn_reflns_theta_max 74.78
_diffrn_reflns_theta_min 3.98
_diffrn_standards_decay_% 0
_diffrn_standards_number 0
_exptl_absorpt_coefficient_mu 0.792
_exptl_absorpt_correction_T_max 1.477
_exptl_absorpt_correction_T_min 0.941
_exptl_absorpt_correction_type gaussian
_exptl_absorpt_process_details
;
CrysAlisPro, Oxford Diffraction Ltd., 
Version 1.171.34.36 (release 02-08-2010 CrysAlis171 .NET) 
(compiled Jan  5 2010,16:28:46) 
Analytical numeric absorption correction using a multifaceted crystal 
model based on expressions derived by R.C. Clark & J.S. Reid. 
(Clark, R. C. & Reid, J. S. (1995). Acta Cryst. A51, 887-897) 
;
_exptl_crystal_colour orange
_exptl_crystal_density_diffrn 1.414
_exptl_crystal_description rod
_exptl_crystal_F_000 984
_exptl_crystal_size_max 0.5662
_exptl_crystal_size_mid 0.1033
_exptl_crystal_size_min 0.0640
_refine_diff_density_max 0.592
_refine_diff_density_min -0.263
_refine_diff_density_rms 0.058
_refine_ls_extinction_method none
_refine_ls_goodness_of_fit_ref 1.051
_refine_ls_hydrogen_treatment constr
_refine_ls_matrix_type full
_refine_ls_number_parameters 326
_refine_ls_number_reflns 2602
_refine_ls_number_restraints 0
_refine_ls_restrained_S_all 1.051
_refine_ls_R_factor_all 0.0528
_refine_ls_R_factor_gt 0.0472
_refine_ls_shift/su_max 0.000
_refine_ls_shift/su_mean 0.000
_refine_ls_structure_factor_coef Fsqd
_refine_ls_weighting_details 'calc w=1/[\s^2^(Fo^2^)+(0.0890P)^2^+0.5093P] where P=(Fo^2^+2Fc^2^)/3'
_refine_ls_weighting_scheme calc
_refine_ls_wR_factor_gt 0.1270
_refine_ls_wR_factor_ref 0.1310
_reflns_number_gt 2324
_reflns_number_total 2602
_reflns_threshold_expression I>2\s(I)
_cod_data_source_file jo201395n_si_003.cif
_cod_data_source_block JPCJMG
_cod_database_code 4026626
_nottingham_internal_coll_name JPCJMG
_nottingham_internal_coll_number 10372
_nottingham_internal_coll_client JP/CJM
_nottingham_internal_coll_type custom
_nottingham_internal_coll_frame_time '5 and 20'
_nottingham_internal_coll_frame_width 1
_nottingham_internal_coll_frame_method '\w scans'
_nottingham_internal_coll_user WL
_nottingham_internal_coll_date 4/5/2011
_nottingham_internal_process_user WL
_nottingham_internal_process_date 04/05/2011
_nottingham_internal_solution_user WL
_nottingham_internal_solution_date 4/5/2011
_nottingham_internal_refinement_user WL
_nottingham_internal_refinement_date 4/5/2011
_nottingham_internal_validation_user WL
_nottingham_internal_validation_date 5/5/2011
_nottingham_internal_archive_date 5/5/2011

loop_
_symmetry_equiv_pos_as_xyz
'x, y, z'
'-x+1/2, -y, z+1/2'
'x+1/2, -y+1/2, -z'
'-x, y+1/2, -z+1/2'

loop_
_atom_site_label
_atom_site_type_symbol
_atom_site_fract_x
_atom_site_fract_y
_atom_site_fract_z
_atom_site_U_iso_or_equiv
_atom_site_adp_type
_atom_site_occupancy
_atom_site_symmetry_multiplicity
_atom_site_calc_flag
_atom_site_refinement_flags
C1 C 0.9039(7) 0.29307(17) 0.55511(10) 0.0249(6) Uani 1 1 d .
H1 H 0.8208 0.2703 0.5285 0.030 Uiso 1 1 calc R
C2 C 1.1056(7) 0.25069(17) 0.58059(11) 0.0265(6) Uani 1 1 d .
H2 H 1.1623 0.1985 0.5715 0.032 Uiso 1 1 calc R
C3 C 1.2284(7) 0.28385(19) 0.61990(11) 0.0281(7) Uani 1 1 d .
H3 H 1.3686 0.2538 0.6369 0.034 Uiso 1 1 calc R
C4 C 1.1500(7) 0.35894(18) 0.63427(10) 0.0238(6) Uani 1 1 d .
H4 H 1.2343 0.3801 0.6612 0.029 Uiso 1 1 calc R
C4A C 0.9434(7) 0.40463(17) 0.60896(9) 0.0218(6) Uani 1 1 d .
C5 C 0.8542(7) 0.48338(17) 0.62279(9) 0.0209(6) Uani 1 1 d .
C6 C 0.6545(7) 0.52954(16) 0.59865(9) 0.0198(6) Uani 1 1 d .
C6A C 0.5282(7) 0.49562(16) 0.55854(9) 0.0195(6) Uani 1 1 d .
C6B C 0.3191(6) 0.51999(16) 0.52447(9) 0.0184(5) Uani 1 1 d .
C7 C 0.1513(7) 0.59399(16) 0.51550(9) 0.0202(6) Uani 1 1 d .
C7A C -0.0460(7) 0.59404(16) 0.47479(9) 0.0203(6) Uani 1 1 d .
C8 C -0.2062(7) 0.66289(17) 0.46458(10) 0.0241(6) Uani 1 1 d .
H8 H -0.1881 0.7083 0.4835 0.029 Uiso 1 1 calc R
C9 C -0.3914(7) 0.66600(18) 0.42718(10) 0.0262(6) Uani 1 1 d .
H9 H -0.4975 0.7135 0.4203 0.031 Uiso 1 1 calc R
C10 C -0.4215(7) 0.59891(18) 0.39956(10) 0.0252(6) Uani 1 1 d .
H10 H -0.5508 0.6006 0.3741 0.030 Uiso 1 1 calc R
C11 C -0.2631(7) 0.52978(17) 0.40914(9) 0.0224(6) Uani 1 1 d .
H11 H -0.2843 0.4843 0.3902 0.027 Uiso 1 1 calc R
C11A C -0.0738(7) 0.52689(17) 0.44625(9) 0.0203(6) Uani 1 1 d .
C12 C 0.1030(6) 0.45276(16) 0.45511(9) 0.0201(6) Uani 1 1 d .
C12A C 0.2944(7) 0.45765(16) 0.49482(9) 0.0198(6) Uani 1 1 d .
O13 O 0.4728(5) 0.39553(11) 0.50652(6) 0.0197(4) Uani 1 1 d .
C13A C 0.6139(7) 0.41947(16) 0.54544(9) 0.0202(6) Uani 1 1 d .
C13B C 0.8207(7) 0.37091(16) 0.56873(9) 0.0207(6) Uani 1 1 d .
O14 O 0.9747(5) 0.51126(12) 0.66270(6) 0.0233(5) Uani 1 1 d .
C15 C 0.7809(7) 0.4926(2) 0.70105(10) 0.0286(7) Uani 1 1 d .
H15A H 0.7488 0.4343 0.7031 0.034 Uiso 1 1 calc R
H15B H 0.5845 0.5189 0.6973 0.034 Uiso 1 1 calc R
C16 C 0.9319(7) 0.52254(19) 0.74297(9) 0.0263(6) Uani 1 1 d .
C17 C 1.1321(8) 0.4743(2) 0.76609(11) 0.0339(7) Uani 1 1 d .
H17 H 1.1725 0.4220 0.7553 0.041 Uiso 1 1 calc R
C18 C 1.2732(10) 0.5017(3) 0.80462(12) 0.0520(12) Uani 1 1 d .
H18 H 1.4123 0.4685 0.8199 0.062 Uiso 1 1 calc R
C19 C 1.2128(11) 0.5769(4) 0.82098(13) 0.0607(15) Uani 1 1 d .
H19 H 1.3084 0.5955 0.8476 0.073 Uiso 1 1 calc R
C20 C 1.0122(12) 0.6250(3) 0.79837(14) 0.0580(14) Uani 1 1 d .
H20 H 0.9709 0.6769 0.8095 0.070 Uiso 1 1 calc R
C21 C 0.8703(9) 0.5984(2) 0.75952(12) 0.0376(8) Uani 1 1 d .
H21 H 0.7317 0.6318 0.7443 0.045 Uiso 1 1 calc R
C22 C 0.5548(8) 0.60948(17) 0.61568(9) 0.0246(6) Uani 1 1 d .
H22 H 0.3484 0.6221 0.6137 0.030 Uiso 1 1 calc R
O23 O 0.7194(6) 0.65876(14) 0.63169(9) 0.0385(6) Uani 1 1 d .
O24 O 0.1776(5) 0.65360(12) 0.53930(7) 0.0270(5) Uani 1 1 d .
O25 O 0.0892(5) 0.39363(12) 0.43099(7) 0.0243(5) Uani 1 1 d .
N26 N 0.4975(9) 0.7951(2) 0.76318(12) 0.0519(9) Uani 1 1 d .
C27 C 0.3619(9) 0.7770(2) 0.73182(13) 0.0406(9) Uani 1 1 d .
C28 C 0.1930(10) 0.7515(2) 0.69242(12) 0.0446(9) Uani 1 1 d .
H28A H 0.3133 0.7596 0.6652 0.067 Uiso 1 1 calc R
H28B H 0.0089 0.7828 0.6902 0.067 Uiso 1 1 calc R
H28C H 0.1432 0.6948 0.6953 0.067 Uiso 1 1 calc R

loop_
_atom_site_aniso_label
_atom_site_aniso_U_11
_atom_site_aniso_U_22
_atom_site_aniso_U_33
_atom_site_aniso_U_23
_atom_site_aniso_U_13
_atom_site_aniso_U_12
C1 0.0293(15) 0.0189(13) 0.0266(13) -0.0002(11) 0.0032(12) -0.0012(13)
C2 0.0259(15) 0.0179(13) 0.0355(15) 0.0024(11) 0.0045(13) 0.0036(12)
C3 0.0234(15) 0.0262(15) 0.0348(15) 0.0102(12) 0.0006(13) -0.0007(13)
C4 0.0226(14) 0.0236(14) 0.0252(13) 0.0043(11) 0.0013(12) -0.0023(12)
C4A 0.0253(14) 0.0179(12) 0.0222(13) 0.0033(10) 0.0040(11) -0.0048(12)
C5 0.0220(14) 0.0190(12) 0.0216(12) 0.0000(10) 0.0029(11) -0.0036(12)
C6 0.0226(14) 0.0165(12) 0.0202(12) -0.0010(10) 0.0019(11) -0.0033(11)
C6A 0.0218(13) 0.0161(12) 0.0206(13) 0.0024(10) 0.0030(11) -0.0010(11)
C6B 0.0180(12) 0.0160(12) 0.0212(12) -0.0002(10) 0.0036(10) -0.0033(11)
C7 0.0227(14) 0.0150(12) 0.0229(12) 0.0020(10) 0.0040(11) -0.0045(11)
C7A 0.0211(13) 0.0165(12) 0.0233(13) 0.0013(10) 0.0041(11) -0.0019(12)
C8 0.0274(14) 0.0180(13) 0.0271(14) 0.0013(10) 0.0024(13) 0.0008(12)
C9 0.0248(15) 0.0211(13) 0.0326(15) 0.0039(12) 0.0017(13) 0.0009(12)
C10 0.0253(15) 0.0254(14) 0.0250(13) 0.0030(11) -0.0014(13) -0.0007(13)
C11 0.0217(14) 0.0201(13) 0.0253(13) -0.0027(10) 0.0015(12) -0.0017(12)
C11A 0.0209(13) 0.0184(12) 0.0215(12) 0.0005(10) 0.0049(11) -0.0033(12)
C12 0.0202(14) 0.0173(12) 0.0228(13) 0.0010(10) 0.0026(11) -0.0041(11)
C12A 0.0211(13) 0.0151(12) 0.0233(12) 0.0032(10) 0.0021(11) -0.0006(11)
O13 0.0213(10) 0.0153(9) 0.0224(9) -0.0006(7) 0.0002(8) 0.0005(8)
C13A 0.0245(14) 0.0168(12) 0.0194(12) 0.0003(10) 0.0024(11) -0.0039(11)
C13B 0.0227(14) 0.0179(12) 0.0215(12) 0.0014(10) 0.0027(11) -0.0028(12)
O14 0.0250(11) 0.0239(10) 0.0210(9) -0.0002(8) -0.0003(8) -0.0042(9)
C15 0.0260(15) 0.0334(16) 0.0265(14) 0.0004(12) 0.0032(13) -0.0074(14)
C16 0.0279(15) 0.0289(15) 0.0222(13) 0.0000(11) 0.0049(12) -0.0071(13)
C17 0.0299(17) 0.0412(18) 0.0308(15) 0.0102(14) 0.0031(13) -0.0038(15)
C18 0.040(2) 0.087(3) 0.0298(17) 0.021(2) -0.0063(17) -0.021(2)
C19 0.053(3) 0.108(4) 0.0212(15) -0.007(2) 0.0036(18) -0.042(3)
C20 0.068(3) 0.058(3) 0.048(2) -0.029(2) 0.030(2) -0.033(2)
C21 0.041(2) 0.0323(16) 0.0396(17) -0.0064(14) 0.0118(16) -0.0031(16)
C22 0.0323(16) 0.0197(13) 0.0219(13) -0.0022(11) -0.0006(12) 0.0024(14)
O23 0.0395(13) 0.0255(11) 0.0504(14) -0.0144(10) -0.0082(12) -0.0029(11)
O24 0.0374(12) 0.0156(9) 0.0280(10) -0.0036(8) -0.0037(10) 0.0008(9)
O25 0.0265(11) 0.0181(9) 0.0282(10) -0.0044(8) -0.0007(9) -0.0025(9)
N26 0.058(2) 0.0465(19) 0.0509(19) -0.0132(16) -0.0119(18) -0.0093(18)
C27 0.045(2) 0.0277(16) 0.049(2) 0.0042(15) 0.0049(18) 0.0055(16)
C28 0.047(2) 0.047(2) 0.0393(18) -0.0012(16) -0.0002(17) 0.0014(19)

loop_
_atom_type_symbol
_atom_type_description
_atom_type_scat_dispersion_real
_atom_type_scat_dispersion_imag
_atom_type_scat_source
C C 0.0181 0.0091 'International Tables Vol C Tables 4.2.6.8 and 6.1.1.4'
H H 0.0000 0.0000 'International Tables Vol C Tables 4.2.6.8 and 6.1.1.4'
N N 0.0311 0.0180 'International Tables Vol C Tables 4.2.6.8 and 6.1.1.4'
O O 0.0492 0.0322 'International Tables Vol C Tables 4.2.6.8 and 6.1.1.4'

loop_
_geom_angle_atom_site_label_1
_geom_angle_atom_site_label_2
_geom_angle_atom_site_label_3
_geom_angle
C2 C1 C13B 119.6(3)
C2 C1 H1 120.2
C13B C1 H1 120.2
C1 C2 C3 120.5(3)
C1 C2 H2 119.7
C3 C2 H2 119.7
C4 C3 C2 121.3(3)
C4 C3 H3 119.3
C2 C3 H3 119.3
C3 C4 C4A 119.9(3)
C3 C4 H4 120.0
C4A C4 H4 120.0
C4 C4A C13B 118.6(3)
C4 C4A C5 121.8(3)
C13B C4A C5 119.6(3)
O14 C5 C6 120.4(2)
O14 C5 C4A 116.5(3)
C6 C5 C4A 123.1(3)
C5 C6 C6A 117.5(2)
C5 C6 C22 121.3(2)
C6A C6 C22 121.0(3)
C13A C6A C6 119.2(3)
C13A C6A C6B 104.2(2)
C6 C6A C6B 136.6(3)
C12A C6B C6A 106.6(2)
C12A C6B C7 119.1(2)
C6A C6B C7 134.3(2)
O24 C7 C6B 122.2(3)
O24 C7 C7A 121.2(3)
C6B C7 C7A 116.6(2)
C8 C7A C11A 119.0(3)
C8 C7A C7 118.7(2)
C11A C7A C7 122.3(3)
C9 C8 C7A 120.9(3)
C9 C8 H8 119.5
C7A C8 H8 119.5
C8 C9 C10 119.7(3)
C8 C9 H9 120.2
C10 C9 H9 120.2
C11 C10 C9 120.2(3)
C11 C10 H10 119.9
C9 C10 H10 119.9
C11A C11 C10 120.2(3)
C11A C11 H11 119.9
C10 C11 H11 119.9
C11 C11A C7A 119.9(3)
C11 C11A C12 119.4(2)
C7A C11A C12 120.7(3)
O25 C12 C12A 123.1(3)
O25 C12 C11A 123.0(3)
C12A C12 C11A 113.9(2)
O13 C12A C6B 112.0(2)
O13 C12A C12 120.6(2)
C6B C12A C12 127.4(3)
C12A O13 C13A 105.1(2)
O13 C13A C6A 112.1(2)
O13 C13A C13B 122.8(2)
C6A C13A C13B 125.1(3)
C13A C13B C1 124.4(3)
C13A C13B C4A 115.5(3)
C1 C13B C4A 120.1(3)
C5 O14 C15 111.1(2)
O14 C15 C16 107.6(2)
O14 C15 H15A 110.2
C16 C15 H15A 110.2
O14 C15 H15B 110.2
C16 C15 H15B 110.2
H15A C15 H15B 108.5
C17 C16 C21 119.2(3)
C17 C16 C15 120.3(3)
C21 C16 C15 120.5(3)
C18 C17 C16 120.6(4)
C18 C17 H17 119.7
C16 C17 H17 119.7
C19 C18 C17 120.3(4)
C19 C18 H18 119.9
C17 C18 H18 119.9
C18 C19 C20 119.5(4)
C18 C19 H19 120.2
C20 C19 H19 120.2
C19 C20 C21 120.8(4)
C19 C20 H20 119.6
C21 C20 H20 119.6
C20 C21 C16 119.7(4)
C20 C21 H21 120.2
C16 C21 H21 120.2
O23 C22 C6 124.3(3)
O23 C22 H22 117.9
C6 C22 H22 117.9
N26 C27 C28 178.1(4)
C27 C28 H28A 109.5
C27 C28 H28B 109.5
H28A C28 H28B 109.5
C27 C28 H28C 109.5
H28A C28 H28C 109.5
H28B C28 H28C 109.5

loop_
_geom_bond_atom_site_label_1
_geom_bond_atom_site_label_2
_geom_bond_distance
C1 C2 1.375(4)
C1 C13B 1.416(4)
C1 H1 0.9500
C2 C3 1.402(5)
C2 H2 0.9500
C3 C4 1.375(4)
C3 H3 0.9500
C4 C4A 1.416(4)
C4 H4 0.9500
C4A C13B 1.428(4)
C4A C5 1.439(4)
C5 O14 1.380(3)
C5 C6 1.382(4)
C6 C6A 1.433(4)
C6 C22 1.500(4)
C6A C13A 1.389(4)
C6A C6B 1.436(4)
C6B C12A 1.370(4)
C6B C7 1.475(4)
C7 O24 1.229(3)
C7 C7A 1.494(4)
C7A C8 1.393(4)
C7A C11A 1.413(4)
C8 C9 1.384(4)
C8 H8 0.9500
C9 C10 1.397(4)
C9 H9 0.9500
C10 C11 1.389(4)
C10 H10 0.9500
C11 C11A 1.388(4)
C11 H11 0.9500
C11A C12 1.498(4)
C12 O25 1.223(3)
C12 C12A 1.457(4)
C12A O13 1.358(3)
O13 C13A 1.374(3)
C13A C13B 1.413(4)
O14 C15 1.463(4)
C15 C16 1.500(4)
C15 H15A 0.9900
C15 H15B 0.9900
C16 C17 1.388(5)
C16 C21 1.391(5)
C17 C18 1.382(5)
C17 H17 0.9500
C18 C19 1.378(8)
C18 H18 0.9500
C19 C20 1.380(8)
C19 H19 0.9500
C20 C21 1.388(6)
C20 H20 0.9500
C21 H21 0.9500
C22 O23 1.205(4)
C22 H22 0.9500
N26 C27 1.150(5)
C27 C28 1.454(6)
C28 H28A 0.9800
C28 H28B 0.9800
C28 H28C 0.9800

loop_
_geom_torsion_atom_site_label_1
_geom_torsion_atom_site_label_2
_geom_torsion_atom_site_label_3
_geom_torsion_atom_site_label_4
_geom_torsion
C13B C1 C2 C3 0.2(5)
C1 C2 C3 C4 0.5(5)
C2 C3 C4 C4A -0.6(5)
C3 C4 C4A C13B 0.1(4)
C3 C4 C4A C5 179.8(3)
C4 C4A C5 O14 -1.6(4)
C13B C4A C5 O14 178.1(2)
C4 C4A C5 C6 179.6(3)
C13B C4A C5 C6 -0.6(4)
O14 C5 C6 C6A -177.4(2)
C4A C5 C6 C6A 1.3(4)
O14 C5 C6 C22 -2.1(4)
C4A C5 C6 C22 176.5(3)
C5 C6 C6A C13A -0.9(4)
C22 C6 C6A C13A -176.2(3)
C5 C6 C6A C6B 179.4(3)
C22 C6 C6A C6B 4.1(5)
C13A C6A C6B C12A 0.7(3)
C6 C6A C6B C12A -179.6(3)
C13A C6A C6B C7 -176.6(3)
C6 C6A C6B C7 3.1(6)
C12A C6B C7 O24 -175.6(3)
C6A C6B C7 O24 1.5(5)
C12A C6B C7 C7A 2.3(4)
C6A C6B C7 C7A 179.4(3)
O24 C7 C7A C8 -1.3(4)
C6B C7 C7A C8 -179.2(3)
O24 C7 C7A C11A 178.3(3)
C6B C7 C7A C11A 0.4(4)
C11A C7A C8 C9 0.2(4)
C7 C7A C8 C9 179.8(3)
C7A C8 C9 C10 0.8(5)
C8 C9 C10 C11 -1.0(5)
C9 C10 C11 C11A 0.0(4)
C10 C11 C11A C7A 1.1(4)
C10 C11 C11A C12 -177.9(3)
C8 C7A C11A C11 -1.2(4)
C7 C7A C11A C11 179.2(3)
C8 C7A C11A C12 177.8(3)
C7 C7A C11A C12 -1.8(4)
C11 C11A C12 O25 0.0(4)
C7A C11A C12 O25 -179.0(3)
C11 C11A C12 C12A 179.6(3)
C7A C11A C12 C12A 0.6(4)
C6A C6B C12A O13 -0.8(3)
C7 C6B C12A O13 177.0(2)
C6A C6B C12A C12 178.3(3)
C7 C6B C12A C12 -3.9(4)
O25 C12 C12A O13 1.0(4)
C11A C12 C12A O13 -178.6(2)
O25 C12 C12A C6B -178.1(3)
C11A C12 C12A C6B 2.4(4)
C6B C12A O13 C13A 0.6(3)
C12 C12A O13 C13A -178.6(2)
C12A O13 C13A C6A -0.1(3)
C12A O13 C13A C13B 179.8(3)
C6 C6A C13A O13 179.8(2)
C6B C6A C13A O13 -0.4(3)
C6 C6A C13A C13B -0.1(4)
C6B C6A C13A C13B 179.7(3)
O13 C13A C13B C1 -0.4(4)
C6A C13A C13B C1 179.5(3)
O13 C13A C13B C4A -179.2(2)
C6A C13A C13B C4A 0.7(4)
C2 C1 C13B C13A -179.4(3)
C2 C1 C13B C4A -0.7(4)
C4 C4A C13B C13A 179.4(3)
C5 C4A C13B C13A -0.4(4)
C4 C4A C13B C1 0.6(4)
C5 C4A C13B C1 -179.2(3)
C6 C5 O14 C15 86.8(3)
C4A C5 O14 C15 -92.0(3)
C5 O14 C15 C16 178.3(3)
O14 C15 C16 C17 -88.0(3)
O14 C15 C16 C21 92.9(4)
C21 C16 C17 C18 -1.2(5)
C15 C16 C17 C18 179.7(3)
C16 C17 C18 C19 1.1(6)
C17 C18 C19 C20 -0.6(6)
C18 C19 C20 C21 0.2(6)
C19 C20 C21 C16 -0.4(6)
C17 C16 C21 C20 0.9(5)
C15 C16 C21 C20 180.0(3)
C5 C6 C22 O23 44.0(4)
C6A C6 C22 O23 -140.9(3)

loop_
_cod_related_entry_id
_cod_related_entry_database
_cod_related_entry_code
1 ChemSpider 30659409
